data_7243014
loop_
_publ_author_name
'Juneja, Navkiran'
'Zahid, Ethan'
'Unruh, Daniel K.'
'Hutchins, Kristin M.'

_publ_section_title
;
 Solid-state behaviors of imines: colossal biaxial positive thermal
 expansion, motion capability, and phase transitions
;
_journal_issue 25
_journal_name_full CrystEngComm
_journal_page_first 4439
_journal_page_last 4443
_journal_paper_doi 10.1039/D1CE00706H
_journal_volume 23
_journal_year 2021
_chemical_formula_moiety 'C12 H11 N3'
_chemical_formula_sum 'C12 H11 N3'
_chemical_formula_weight 197.24
_space_group_crystal_system orthorhombic
_space_group_IT_number 19
_space_group_name_Hall 'P 2ac 2ab'
_space_group_name_H-M_alt 'P 21 21 21'
_atom_sites_solution_hydrogens mixed
_audit_creation_date 2021-02-04
_audit_creation_method
;
Olex2 1.3-ac4
(compiled 2020.03.28 svn.rd84adfe8 for Rigaku Oxford Diffraction, GUI svn.r6032)
;
_audit_update_record
;
2021-05-28 deposited with the CCDC.	2021-06-07 downloaded from the CCDC.
;
_cell_angle_alpha 90
_cell_angle_beta 90
_cell_angle_gamma 90
_cell_formula_units_Z 4
_cell_length_a 5.83819(7)
_cell_length_b 7.32399(9)
_cell_length_c 23.4915(3)
_cell_measurement_reflns_used 7634
_cell_measurement_temperature 190(2)
_cell_measurement_theta_max 77.069
_cell_measurement_theta_min 3.736
_cell_volume 1004.47(2)
_computing_cell_refinement 'CrysAlisPro 1.171.41.104a (Rigaku OD, 2021)'
_computing_data_collection 'CrysAlisPro 1.171.41.104a (Rigaku OD, 2021)'
_computing_data_reduction 'CrysAlisPro 1.171.41.104a (Rigaku OD, 2021)'
_computing_molecular_graphics 'Olex2 1.3-ac4 (Dolomanov et al., 2009)'
_computing_publication_material 'Olex2 1.3-ac4 (Dolomanov et al., 2009)'
_computing_structure_refinement 'XL  (Sheldrick, 2008)'
_computing_structure_solution 'SHELXT 2014/5 (Sheldrick, 2014)'
_diffrn_ambient_temperature 189.95
_diffrn_measured_fraction_theta_full 0.995
_diffrn_measured_fraction_theta_max 0.972
_diffrn_measurement_device_type 'Bruker APEX-II CCD'
_diffrn_measurement_method '\f and \w scans'
_diffrn_radiation_type CuK\a
_diffrn_radiation_wavelength 1.54178
_diffrn_reflns_av_R_equivalents 0.0261
_diffrn_reflns_av_unetI/netI 0.0180
_diffrn_reflns_Laue_measured_fraction_full 0.995
_diffrn_reflns_Laue_measured_fraction_max 0.972
_diffrn_reflns_limit_h_max 5
_diffrn_reflns_limit_h_min -7
_diffrn_reflns_limit_k_max 9
_diffrn_reflns_limit_k_min -8
_diffrn_reflns_limit_l_max 29
_diffrn_reflns_limit_l_min -28
_diffrn_reflns_number 9593
_diffrn_reflns_point_group_measured_fraction_full 0.994
_diffrn_reflns_point_group_measured_fraction_max 0.954
_diffrn_reflns_theta_full 67.679
_diffrn_reflns_theta_max 77.255
_diffrn_reflns_theta_min 3.763
_diffrn_standards_number 0
_exptl_absorpt_coefficient_mu 0.639
_exptl_absorpt_correction_type none
_exptl_crystal_colour 'clear yellow'
_exptl_crystal_colour_lustre clear
_exptl_crystal_colour_primary yellow
_exptl_crystal_density_diffrn 1.304
_exptl_crystal_description plate
_exptl_crystal_F_000 416
_exptl_crystal_size_max 0.174
_exptl_crystal_size_mid 0.112
_exptl_crystal_size_min 0.035
_refine_diff_density_max 0.137
_refine_diff_density_min -0.105
_refine_diff_density_rms 0.025
_refine_ls_abs_structure_details
;
 Flack x determined using 756 quotients [(I+)-(I-)]/[(I+)+(I-)]
 (Parsons, Flack and Wagner, Acta Cryst. B69 (2013) 249-259).
;
_refine_ls_abs_structure_Flack 0.24(16)
_refine_ls_extinction_coef 0.0059(7)
_refine_ls_extinction_expression Fc^*^=kFc[1+0.001xFc^2^\l^3^/sin(2\q)]^-1/4^
_refine_ls_extinction_method 'SHELXL-2018/3 (Sheldrick 2018)'
_refine_ls_goodness_of_fit_ref 1.047
_refine_ls_hydrogen_treatment mixed
_refine_ls_matrix_type full
_refine_ls_number_parameters 143
_refine_ls_number_reflns 2025
_refine_ls_number_restraints 0
_refine_ls_restrained_S_all 1.047
_refine_ls_R_factor_all 0.0267
_refine_ls_R_factor_gt 0.0258
_refine_ls_shift/su_max 0.001
_refine_ls_shift/su_mean 0.000
_refine_ls_structure_factor_coef Fsqd
_refine_ls_weighting_details 'w=1/[\s^2^(Fo^2^)+(0.0331P)^2^+0.1216P] where P=(Fo^2^+2Fc^2^)/3'
_refine_ls_weighting_scheme calc
_refine_ls_wR_factor_gt 0.0674
_refine_ls_wR_factor_ref 0.0679
_reflns_Friedel_coverage 0.638
_reflns_Friedel_fraction_full 0.992
_reflns_Friedel_fraction_max 0.927
_reflns_number_gt 1949
_reflns_number_total 2025
_reflns_threshold_expression 'I > 2\s(I)'
_cod_data_source_file d1ce00706h2.cif
_cod_data_source_block PI_190_a_CCDC1
_cod_depositor_comments 'Adding full bibliography for 7242993--7243020.cif.'
_cod_database_code 7243014
_shelx_shelxl_version_number 2018/3
_shelx_space_group_comment
;
The symmetry employed for this shelxl refinement is uniquely defined
by the following loop, which should always be used as a source of
symmetry information in preference to the above space-group names.
They are only intended as comments.
;
_shelx_estimated_absorpt_t_max 0.978
_shelx_estimated_absorpt_t_min 0.897
_olex2_refinement_description
;
1. Fixed Uiso
 At 1.2 times of:
  All C(H) groups, All N(H,H) groups
2.a Aromatic/amide H refined with riding coordinates:
 C2(H2), C3(H3), C5(H5), C6(H6), C7(H7), C9(H9), C10(H10), C11(H11), C12(H12)
;
_olex2_submission_special_instructions 'No special instructions were received'

loop_
_space_group_symop_operation_xyz
'x, y, z'
'-x+1/2, -y, z+1/2'
'-x, y+1/2, -z+1/2'
'x+1/2, -y+1/2, -z'

loop_
_atom_site_label
_atom_site_type_symbol
_atom_site_fract_x
_atom_site_fract_y
_atom_site_fract_z
_atom_site_U_iso_or_equiv
_atom_site_adp_type
_atom_site_occupancy
_atom_site_site_symmetry_order
_atom_site_calc_flag
_atom_site_refinement_flags_posn
_atom_site_refinement_flags_adp
_atom_site_refinement_flags_occupancy
_atom_site_disorder_assembly
_atom_site_disorder_group
N1 N 0.8183(3) 0.4662(2) 0.47768(6) 0.0423(4) Uani 1 1 d . . . . .
H1A H 0.936(4) 0.390(3) 0.4684(8) 0.051 Uiso 1 1 d . U . . .
H1B H 0.739(3) 0.519(3) 0.4491(8) 0.051 Uiso 1 1 d . U . . .
N2 N 0.4068(2) 0.38995(17) 0.69185(5) 0.0327(3) Uani 1 1 d . . . . .
N3 N -0.0356(2) 0.40289(18) 0.87736(5) 0.0338(3) Uani 1 1 d . . . . .
C1 C 0.7100(3) 0.4424(2) 0.52897(6) 0.0316(3) Uani 1 1 d . . . . .
C2 C 0.8064(3) 0.3359(2) 0.57227(6) 0.0332(3) Uani 1 1 d . . . . .
H2 H 0.945496 0.272216 0.565540 0.040 Uiso 1 1 calc R U . . .
C3 C 0.7005(3) 0.3228(2) 0.62476(6) 0.0317(3) Uani 1 1 d . . . . .
H3 H 0.770404 0.251947 0.653837 0.038 Uiso 1 1 calc R U . . .
C4 C 0.4936(3) 0.4112(2) 0.63614(6) 0.0297(3) Uani 1 1 d . . . . .
C5 C 0.3939(3) 0.5137(2) 0.59230(6) 0.0324(3) Uani 1 1 d . . . . .
H5 H 0.251605 0.573215 0.598667 0.039 Uiso 1 1 calc R U . . .
C6 C 0.4998(3) 0.5292(2) 0.53991(6) 0.0331(3) Uani 1 1 d . . . . .
H6 H 0.429402 0.599699 0.510818 0.040 Uiso 1 1 calc R U . . .
C7 C 0.2116(3) 0.4511(2) 0.70649(6) 0.0322(3) Uani 1 1 d . . . . .
H7 H 0.118656 0.511366 0.679132 0.039 Uiso 1 1 calc R U . . .
C8 C 0.1276(3) 0.4298(2) 0.76508(6) 0.0300(3) Uani 1 1 d . . . . .
C9 C 0.2607(3) 0.3524(2) 0.80818(6) 0.0323(3) Uani 1 1 d . . . . .
H9 H 0.409907 0.307589 0.800081 0.039 Uiso 1 1 calc R U . . .
C10 C 0.1733(3) 0.3416(2) 0.86263(6) 0.0352(3) Uani 1 1 d . . . . .
H10 H 0.265913 0.287917 0.891353 0.042 Uiso 1 1 calc R U . . .
C11 C -0.1623(3) 0.4734(2) 0.83564(6) 0.0338(3) Uani 1 1 d . . . . .
H11 H -0.311032 0.516696 0.844937 0.041 Uiso 1 1 calc R U . . .
C12 C -0.0911(3) 0.4878(2) 0.77956(6) 0.0330(3) Uani 1 1 d . . . . .
H12 H -0.190552 0.536606 0.751416 0.040 Uiso 1 1 calc R U . . .

loop_
_atom_site_aniso_label
_atom_site_aniso_U_11
_atom_site_aniso_U_22
_atom_site_aniso_U_33
_atom_site_aniso_U_23
_atom_site_aniso_U_13
_atom_site_aniso_U_12
N1 0.0446(8) 0.0511(8) 0.0311(7) 0.0035(6) 0.0052(6) 0.0091(7)
N2 0.0347(7) 0.0326(6) 0.0309(6) -0.0010(5) 0.0003(5) -0.0010(6)
N3 0.0357(7) 0.0333(6) 0.0324(6) -0.0005(5) 0.0001(5) -0.0024(5)
C1 0.0346(7) 0.0311(7) 0.0292(7) -0.0033(6) -0.0014(6) -0.0028(6)
C2 0.0298(7) 0.0339(7) 0.0358(7) -0.0016(6) -0.0007(6) 0.0040(6)
C3 0.0328(7) 0.0307(7) 0.0318(7) 0.0021(6) -0.0038(6) 0.0020(6)
C4 0.0311(7) 0.0281(7) 0.0299(7) -0.0018(5) -0.0007(6) -0.0019(6)
C5 0.0306(7) 0.0325(7) 0.0341(8) -0.0023(6) -0.0021(6) 0.0034(6)
C6 0.0361(8) 0.0327(8) 0.0305(7) 0.0010(6) -0.0046(6) 0.0027(7)
C7 0.0327(7) 0.0331(7) 0.0306(7) 0.0003(6) -0.0027(6) -0.0005(6)
C8 0.0329(7) 0.0259(7) 0.0313(7) -0.0025(6) -0.0024(6) -0.0040(6)
C9 0.0295(7) 0.0332(7) 0.0341(7) -0.0025(6) -0.0018(6) 0.0025(6)
C10 0.0367(8) 0.0355(8) 0.0335(7) 0.0011(6) -0.0056(6) 0.0035(7)
C11 0.0289(7) 0.0339(8) 0.0384(8) -0.0009(6) 0.0014(6) 0.0005(6)
C12 0.0322(7) 0.0329(8) 0.0340(7) 0.0020(6) -0.0035(6) 0.0018(6)

loop_
_atom_type_symbol
_atom_type_description
_atom_type_scat_dispersion_real
_atom_type_scat_dispersion_imag
_atom_type_scat_source
C C 0.0181 0.0091 'International Tables Vol C Tables 4.2.6.8 and 6.1.1.4'
H H 0.0000 0.0000 'International Tables Vol C Tables 4.2.6.8 and 6.1.1.4'
N N 0.0311 0.0180 'International Tables Vol C Tables 4.2.6.8 and 6.1.1.4'

loop_
_exptl_crystal_face_index_h
_exptl_crystal_face_index_k
_exptl_crystal_face_index_l
_exptl_crystal_face_perp_dist
-2.72 3.30 0.95 0.0741
-1.49 -1.47 13.20 0.0499
-0.95 1.26 -14.18 0.0373
3.74 -0.71 -1.03 0.0703
-0.04 0.12 15.23 0.0188
0.86 4.63 0.11 0.0580
-0.36 -2.44 13.00 0.0415
0.17 -0.23 -15.20 0.0132
-2.10 -2.09 -10.78 0.0514
-2.61 -3.45 0.43 0.0664
-0.72 -4.67 -0.15 0.0528

loop_
_geom_angle_atom_site_label_1
_geom_angle_atom_site_label_2
_geom_angle_atom_site_label_3
_geom_angle
_geom_angle_site_symmetry_1
_geom_angle_site_symmetry_3
_geom_angle_publ_flag
H1A N1 H1B 118.0(17) . . ?
C1 N1 H1A 118.7(13) . . ?
C1 N1 H1B 118.1(12) . . ?
C7 N2 C4 122.23(13) . . ?
C11 N3 C10 116.34(13) . . ?
N1 C1 C2 121.57(14) . . ?
N1 C1 C6 120.37(14) . . ?
C2 C1 C6 118.04(13) . . ?
C1 C2 H2 119.8 . . ?
C3 C2 C1 120.46(14) . . ?
C3 C2 H2 119.8 . . ?
C2 C3 H3 119.2 . . ?
C2 C3 C4 121.69(14) . . ?
C4 C3 H3 119.2 . . ?
C3 C4 N2 115.90(12) . . ?
C3 C4 C5 117.84(13) . . ?
C5 C4 N2 126.25(13) . . ?
C4 C5 H5 119.6 . . ?
C6 C5 C4 120.85(13) . . ?
C6 C5 H5 119.6 . . ?
C1 C6 H6 119.5 . . ?
C5 C6 C1 121.08(13) . . ?
C5 C6 H6 119.5 . . ?
N2 C7 H7 119.5 . . ?
N2 C7 C8 120.99(14) . . ?
C8 C7 H7 119.5 . . ?
C9 C8 C7 122.44(13) . . ?
C12 C8 C7 120.27(13) . . ?
C12 C8 C9 117.29(13) . . ?
C8 C9 H9 120.3 . . ?
C10 C9 C8 119.31(13) . . ?
C10 C9 H9 120.3 . . ?
N3 C10 C9 123.72(14) . . ?
N3 C10 H10 118.1 . . ?
C9 C10 H10 118.1 . . ?
N3 C11 H11 117.9 . . ?
N3 C11 C12 124.22(14) . . ?
C12 C11 H11 117.9 . . ?
C8 C12 H12 120.5 . . ?
C11 C12 C8 119.07(14) . . ?
C11 C12 H12 120.5 . . ?

loop_
_geom_bond_atom_site_label_1
_geom_bond_atom_site_label_2
_geom_bond_distance
_geom_bond_site_symmetry_2
_geom_bond_publ_flag
N1 H1A 0.91(2) . ?
N1 H1B 0.90(2) . ?
N1 C1 1.3720(19) . ?
N2 C4 1.4120(18) . ?
N2 C7 1.272(2) . ?
N3 C10 1.345(2) . ?
N3 C11 1.3321(19) . ?
C1 C2 1.400(2) . ?
C1 C6 1.405(2) . ?
C2 H2 0.9500 . ?
C2 C3 1.383(2) . ?
C3 H3 0.9500 . ?
C3 C4 1.396(2) . ?
C4 C5 1.401(2) . ?
C5 H5 0.9500 . ?
C5 C6 1.382(2) . ?
C6 H6 0.9500 . ?
C7 H7 0.9500 . ?
C7 C8 1.4695(19) . ?
C8 C9 1.396(2) . ?
C8 C12 1.388(2) . ?
C9 H9 0.9500 . ?
C9 C10 1.379(2) . ?
C10 H10 0.9500 . ?
C11 H11 0.9500 . ?
C11 C12 1.385(2) . ?
C12 H12 0.9500 . ?

loop_
_geom_hbond_atom_site_label_D
_geom_hbond_atom_site_label_H
_geom_hbond_atom_site_label_A
_geom_hbond_distance_DH
_geom_hbond_distance_HA
_geom_hbond_distance_DA
_geom_hbond_angle_DHA
_geom_hbond_site_symmetry_A
_geom_hbond_publ_flag
N1 H1B N3 0.90(2) 2.14(2) 3.033(2) 170.2(18) 2_564 yes

loop_
_geom_torsion_atom_site_label_1
_geom_torsion_atom_site_label_2
_geom_torsion_atom_site_label_3
_geom_torsion_atom_site_label_4
_geom_torsion
_geom_torsion_site_symmetry_1
_geom_torsion_site_symmetry_2
_geom_torsion_site_symmetry_3
_geom_torsion_site_symmetry_4
_geom_torsion_publ_flag
N1 C1 C2 C3 176.14(14) . . . . ?
N1 C1 C6 C5 -176.90(15) . . . . ?
N2 C4 C5 C6 177.71(14) . . . . ?
N2 C7 C8 C9 3.9(2) . . . . ?
N2 C7 C8 C12 -176.28(14) . . . . ?
N3 C11 C12 C8 -1.6(2) . . . . ?
C1 C2 C3 C4 1.3(2) . . . . ?
C2 C1 C6 C5 1.5(2) . . . . ?
C2 C3 C4 N2 -178.57(14) . . . . ?
C2 C3 C4 C5 0.4(2) . . . . ?
C3 C4 C5 C6 -1.2(2) . . . . ?
C4 N2 C7 C8 -178.90(13) . . . . ?
C4 C5 C6 C1 0.2(2) . . . . ?
C6 C1 C2 C3 -2.3(2) . . . . ?
C7 N2 C4 C3 -174.34(14) . . . . ?
C7 N2 C4 C5 6.7(2) . . . . ?
C7 C8 C9 C10 178.08(14) . . . . ?
C7 C8 C12 C11 -177.18(13) . . . . ?
C8 C9 C10 N3 -0.4(2) . . . . ?
C9 C8 C12 C11 2.6(2) . . . . ?
C10 N3 C11 C12 -0.5(2) . . . . ?
C11 N3 C10 C9 1.5(2) . . . . ?
C12 C8 C9 C10 -1.7(2) . . . . ?
